data_7104455
loop_
_publ_author_name
'Groshens, Thomas J'
'Hollins, Richard A'

_publ_section_title
;
 New chemical hydrogen storage materials exploiting the self-sustaining
 thermal decomposition of guanidinium borohydride.
;
_journal_issue 21
_journal_name_full 'Chemical communications (Cambridge, England)'
_journal_page_first 3089
_journal_page_last 3091
_journal_paper_doi 10.1039/b900376b
_journal_volume 34
_journal_year 2009
_chemical_formula_moiety 'C H6 N3, B H4'
_chemical_formula_sum 'C H10 B N3'
_chemical_formula_weight 74.93
_chemical_name_common 'Guanidinium Tetrahydroborate'
_chemical_name_systematic 'Guanidinium Tetrahydroborate'
_space_group_IT_number 141
_symmetry_cell_setting tetragonal
_symmetry_Int_Tables_number 141
_symmetry_space_group_name_Hall '-I 4bd 2'
_symmetry_space_group_name_H-M 'I 41/a m d :2'
_atom_sites_solution_hydrogens geom
_atom_sites_solution_primary direct
_atom_sites_solution_secondary difmap
_audit_creation_method SHELXL-97
_cell_angle_alpha 90.00
_cell_angle_beta 90.00
_cell_angle_gamma 90.00
_cell_formula_units_Z 8
_cell_length_a 6.7433(8)
_cell_length_b 6.7433(8)
_cell_length_c 24.195(3)
_cell_measurement_reflns_used 4900
_cell_measurement_temperature 296(2)
_cell_measurement_theta_max 24.435
_cell_measurement_theta_min 3.136
_cell_volume 1100.2(2)
_computing_cell_refinement 'Bruker SHELXTL Software Package'
_computing_structure_refinement 'SHELXL-97 (Sheldrick, 2008)'
_computing_structure_solution 'SHELXS-97 (Sheldrick, 2008)'
_diffrn_ambient_temperature 296(2)
_diffrn_measured_fraction_theta_full 1.000
_diffrn_measured_fraction_theta_max 1.000
_diffrn_measurement_device_type 'Bruker SMART APEXII'
_diffrn_measurement_method CCD
_diffrn_radiation_monochromator graphite
_diffrn_radiation_type MoK\a
_diffrn_radiation_wavelength 0.71073
_diffrn_reflns_av_R_equivalents 0.0179
_diffrn_reflns_av_sigmaI/netI 0.0078
_diffrn_reflns_limit_h_max 8
_diffrn_reflns_limit_h_min -8
_diffrn_reflns_limit_k_max 8
_diffrn_reflns_limit_k_min -8
_diffrn_reflns_limit_l_max 28
_diffrn_reflns_limit_l_min -28
_diffrn_reflns_number 4900
_diffrn_reflns_theta_full 25.00
_diffrn_reflns_theta_max 25.00
_diffrn_reflns_theta_min 3.14
_diffrn_source 'fine-focus sealed tube'
_exptl_absorpt_coefficient_mu 0.060
_exptl_absorpt_correction_T_max 0.9890
_exptl_absorpt_correction_T_min 0.9816
_exptl_absorpt_correction_type empirical
_exptl_absorpt_process_details multiscan
_exptl_crystal_colour Colourless
_exptl_crystal_density_diffrn 0.905
_exptl_crystal_density_method 'not measured'
_exptl_crystal_description 'Tetragonal Bipyrimide'
_exptl_crystal_F_000 336
_exptl_crystal_recrystallization_method 'From Isopropanol'
_exptl_crystal_size_max 0.31
_exptl_crystal_size_mid 0.20
_exptl_crystal_size_min 0.18
_refine_diff_density_max 0.165
_refine_diff_density_min -0.174
_refine_diff_density_rms 0.046
_refine_ls_extinction_coef 0.0180(70)
_refine_ls_extinction_method none
_refine_ls_goodness_of_fit_ref 1.180
_refine_ls_hydrogen_treatment mixed
_refine_ls_matrix_type full
_refine_ls_number_parameters 28
_refine_ls_number_reflns 287
_refine_ls_number_restraints 0
_refine_ls_restrained_S_all 1.180
_refine_ls_R_factor_all 0.0597
_refine_ls_R_factor_gt 0.0545
_refine_ls_shift/su_max 0.000
_refine_ls_shift/su_mean 0.000
_refine_ls_structure_factor_coef Fsqd
_refine_ls_weighting_details 'calc w=1/[\s^2^(Fo^2^)+(0.0906P)^2^+0.1181P] where P=(Fo^2^+2Fc^2^)/3'
_refine_ls_weighting_scheme calc
_refine_ls_wR_factor_gt 0.1461
_refine_ls_wR_factor_ref 0.1559
_reflns_number_gt 235
_reflns_number_total 287
_reflns_threshold_expression >2sigma(I)
_cod_data_source_file b900376b.txt
_cod_data_source_block tg_gbh2_0m
_cod_original_sg_symbol_H-M 'I 41/a m d'
_cod_database_code 7104455

loop_
_symmetry_equiv_pos_as_xyz
'x, y, z'
'-y+1/4, x+3/4, z+1/4'
'y+1/4, -x+1/4, z+3/4'
'x, -y, -z'
'-x, y+1/2, -z'
'-x, -y+1/2, z'
'y+1/4, x+3/4, -z+1/4'
'-y+1/4, -x+1/4, -z+3/4'
'x+1/2, y+1/2, z+1/2'
'-y+3/4, x+5/4, z+3/4'
'y+3/4, -x+3/4, z+5/4'
'x+1/2, -y+1/2, -z+1/2'
'-x+1/2, y+1, -z+1/2'
'-x+1/2, -y+1, z+1/2'
'y+3/4, x+5/4, -z+3/4'
'-y+3/4, -x+3/4, -z+5/4'
'-x, -y, -z'
'y-1/4, -x-3/4, -z-1/4'
'-y-1/4, x-1/4, -z-3/4'
'-x, y, z'
'x, -y-1/2, z'
'x, y-1/2, -z'
'-y-1/4, -x-3/4, z-1/4'
'y-1/4, x-1/4, z-3/4'
'-x+1/2, -y+1/2, -z+1/2'
'y+1/4, -x-1/4, -z+1/4'
'-y+1/4, x+1/4, -z-1/4'
'-x+1/2, y+1/2, z+1/2'
'x+1/2, -y, z+1/2'
'x+1/2, y, -z+1/2'
'-y+1/4, -x-1/4, z+1/4'
'y+1/4, x+1/4, z-1/4'

loop_
_atom_site_label
_atom_site_type_symbol
_atom_site_fract_x
_atom_site_fract_y
_atom_site_fract_z
_atom_site_U_iso_or_equiv
_atom_site_adp_type
_atom_site_occupancy
_atom_site_symmetry_multiplicity
_atom_site_calc_flag
_atom_site_refinement_flags
_atom_site_disorder_assembly
_atom_site_disorder_group
B1 B 0.5000 0.7500 0.07976(16) 0.1080(16) Uani 1 4 d S . .
N1 N 0.8315(2) 0.7500 0.96431(7) 0.0919(8) Uani 1 2 d S . .
H2 H 0.7211 0.7500 0.9821 0.110 Uiso 1 2 calc SR . .
H1 H 0.8315 0.7500 0.9288 0.110 Uiso 1 2 calc SR . .
N2 N 1.0000 0.7500 1.04534(10) 0.0883(9) Uani 1 4 d S . .
C1 C 1.0000 0.7500 0.99142(11) 0.0694(9) Uani 1 4 d S . .
H5 H 0.368(5) 0.7500 0.1041(15) 0.166(12) Uiso 1 2 d S . .
H4 H 0.5000 0.656(5) 0.0412(17) 0.195(16) Uiso 1 2 d S . .
H3 H 1.109(3) 0.7500 1.0587(11) 0.102(8) Uiso 1 2 d S . .

loop_
_atom_site_aniso_label
_atom_site_aniso_U_11
_atom_site_aniso_U_22
_atom_site_aniso_U_33
_atom_site_aniso_U_23
_atom_site_aniso_U_13
_atom_site_aniso_U_12
B1 0.0686(19) 0.192(5) 0.0637(18) 0.000 0.000 0.000
N1 0.0761(12) 0.1160(15) 0.0836(12) 0.000 -0.0062(7) 0.000
N2 0.0737(18) 0.118(2) 0.0732(16) 0.000 0.000 0.000
C1 0.0670(14) 0.0644(15) 0.0769(17) 0.000 0.000 0.000

loop_
_atom_type_symbol
_atom_type_description
_atom_type_scat_dispersion_real
_atom_type_scat_dispersion_imag
_atom_type_scat_source
C C 0.0033 0.0016 'International Tables Vol C Tables 4.2.6.8 and 6.1.1.4'
H H 0.0000 0.0000 'International Tables Vol C Tables 4.2.6.8 and 6.1.1.4'
B B 0.0013 0.0007 'International Tables Vol C Tables 4.2.6.8 and 6.1.1.4'
N N 0.0061 0.0033 'International Tables Vol C Tables 4.2.6.8 and 6.1.1.4'

loop_
_geom_angle_atom_site_label_1
_geom_angle_atom_site_label_2
_geom_angle_atom_site_label_3
_geom_angle
_geom_angle_site_symmetry_1
_geom_angle_site_symmetry_3
_geom_angle_publ_flag
H5 B1 H4 117.2(15) . . ?
C1 N1 H2 120.0 . . ?
C1 N1 H1 120.0 . . ?
H2 N1 H1 120.0 . . ?
C1 N2 H3 113.8(19) . . ?
N2 C1 N1 120.00(12) . 20_755 ?
N1 C1 N1 120.0(2) . 20_755 ?

loop_
_geom_bond_atom_site_label_1
_geom_bond_atom_site_label_2
_geom_bond_distance
_geom_bond_site_symmetry_2
_geom_bond_publ_flag
B1 H5 1.07(3) . ?
B1 H4 1.13(4) . ?
N1 H2 0.8600 . ?
N1 H1 0.8600 . ?
N2 C1 1.305(4) . ?
N2 H3 0.80(2) . ?
C1 N1 1.312(2) 20_755 ?
